data_7016731
loop_
_publ_author_name
'Sun, Mingtai'
'Xu, Tieqi'
'Gao, Wei'
'Liu, Yang'
'Wu, Qiaolin'
'Mu, Ying'
'Ye, Ling'

_publ_section_title
;
 Large ultra-high molecular weight polyethylene spherical particles
 produced by AlR(3) activated half-sandwich chromium(iii) catalysts.
;
_journal_issue 39
_journal_name_full 'Dalton transactions (Cambridge, England : 2003)'
_journal_page_first 10184
_journal_page_last 10194
_journal_paper_doi 10.1039/c1dt10659g
_journal_volume 40
_journal_year 2011
_chemical_formula_sum 'C25 H37 Cl Cr N O'
_chemical_formula_weight 455.01
_chemical_name_systematic
;
?
;
_space_group_IT_number 14
_symmetry_cell_setting monoclinic
_symmetry_space_group_name_Hall '-P 2yn'
_symmetry_space_group_name_H-M 'P 1 21/n 1'
_atom_sites_solution_hydrogens geom
_atom_sites_solution_primary direct
_atom_sites_solution_secondary difmap
_audit_creation_method SHELXL-97
_cell_angle_alpha 90.00
_cell_angle_beta 100.68(3)
_cell_angle_gamma 90.00
_cell_formula_units_Z 4
_cell_length_a 9.4568(19)
_cell_length_b 12.286(3)
_cell_length_c 21.323(4)
_cell_measurement_reflns_used 5531
_cell_measurement_temperature 293(2)
_cell_measurement_theta_max 27.46
_cell_measurement_theta_min 3.05
_cell_volume 2434.5(9)
_computing_cell_refinement 'Bruker XSCANS'
_computing_data_collection 'Bruker XSCANS'
_computing_data_reduction 'Bruker SHELXTL'
_computing_molecular_graphics 'Bruker SHELXTL'
_computing_publication_material 'Bruker SHELXTL'
_computing_structure_refinement 'SHELXL-97 (Sheldrick, 1997)'
_computing_structure_solution 'SHELXS-97 (Sheldrick, 1990)'
_diffrn_ambient_temperature 293(2)
_diffrn_measured_fraction_theta_full 0.995
_diffrn_measured_fraction_theta_max 0.995
_diffrn_measurement_device_type 'Bruker P4'
_diffrn_measurement_method '\w scans'
_diffrn_radiation_monochromator graphite
_diffrn_radiation_source 'fine-focus sealed tube'
_diffrn_radiation_type MoK\a
_diffrn_radiation_wavelength 0.71073
_diffrn_reflns_av_R_equivalents 0.0685
_diffrn_reflns_av_sigmaI/netI 0.0622
_diffrn_reflns_limit_h_max 12
_diffrn_reflns_limit_h_min -10
_diffrn_reflns_limit_k_max 15
_diffrn_reflns_limit_k_min -15
_diffrn_reflns_limit_l_max 27
_diffrn_reflns_limit_l_min -27
_diffrn_reflns_number 21973
_diffrn_reflns_theta_full 27.46
_diffrn_reflns_theta_max 27.46
_diffrn_reflns_theta_min 3.05
_exptl_absorpt_coefficient_mu 0.595
_exptl_absorpt_correction_type none
_exptl_crystal_colour green
_exptl_crystal_density_diffrn 1.241
_exptl_crystal_density_method 'not measured'
_exptl_crystal_description block
_exptl_crystal_F_000 972
_exptl_crystal_size_max 0.12
_exptl_crystal_size_mid 0.11
_exptl_crystal_size_min 0.11
_refine_diff_density_max 0.407
_refine_diff_density_min -0.387
_refine_diff_density_rms 0.061
_refine_ls_extinction_method none
_refine_ls_goodness_of_fit_ref 1.038
_refine_ls_hydrogen_treatment constr
_refine_ls_matrix_type full
_refine_ls_number_parameters 273
_refine_ls_number_reflns 5531
_refine_ls_number_restraints 0
_refine_ls_restrained_S_all 1.038
_refine_ls_R_factor_all 0.1027
_refine_ls_R_factor_gt 0.0555
_refine_ls_shift/su_max 0.000
_refine_ls_shift/su_mean 0.000
_refine_ls_structure_factor_coef Fsqd
_refine_ls_weighting_details 'calc w=1/[\s^2^(Fo^2^)+(0.0644P)^2^+0.7793P] where P=(Fo^2^+2Fc^2^)/3'
_refine_ls_weighting_scheme calc
_refine_ls_wR_factor_gt 0.1263
_refine_ls_wR_factor_ref 0.1453
_reflns_number_gt 3369
_reflns_number_total 5531
_reflns_threshold_expression >2sigma(I)
_cod_data_source_file c1dt10659g.txt
_cod_data_source_block complex_3
_cod_depositor_comments
;
The following automatic conversions were performed:

'_symmetry_cell_setting' value 'Monoclinic' changed to 'monoclinic'
according to /home/saulius/struct/CIF-dictionaries/cif_core.dic
dictionary named 'cif_core.dic' version 2.4.1 from 2010-06-29.

Automatic conversion script
Id: cif_fix_values 1715 2011-07-08 13:25:40Z adriana 
;
_cod_original_sg_symbol_H-M 'P2(1)/n '
_cod_database_code 7016731

loop_
_symmetry_equiv_pos_as_xyz
'x, y, z'
'-x+1/2, y+1/2, -z+1/2'
'-x, -y, -z'
'x-1/2, -y-1/2, z-1/2'

loop_
_atom_site_label
_atom_site_type_symbol
_atom_site_fract_x
_atom_site_fract_y
_atom_site_fract_z
_atom_site_U_iso_or_equiv
_atom_site_adp_type
_atom_site_occupancy
_atom_site_symmetry_multiplicity
_atom_site_calc_flag
_atom_site_refinement_flags
Cr1 Cr 0.45411(5) 0.74802(4) 0.15662(2) 0.03290(15) Uani 1 1 d .
Cl1 Cl 0.45379(10) 0.56507(7) 0.18410(5) 0.0583(3) Uani 1 1 d .
O1 O 0.5823(2) 0.72609(16) 0.09702(9) 0.0408(5) Uani 1 1 d .
N1 N 0.6311(3) 0.8022(2) 0.22262(11) 0.0408(6) Uani 1 1 d .
C1 C 0.3254(4) 0.9006(3) 0.16595(18) 0.0574(9) Uani 1 1 d .
C2 C 0.3398(4) 0.8855(3) 0.10146(18) 0.0557(10) Uani 1 1 d .
C3 C 0.2649(4) 0.7902(3) 0.07956(15) 0.0513(9) Uani 1 1 d .
C4 C 0.2086(3) 0.7464(3) 0.12915(17) 0.0513(8) Uani 1 1 d .
C5 C 0.2441(4) 0.8121(3) 0.18253(16) 0.0520(9) Uani 1 1 d .
C6 C 0.3745(6) 0.9973(4) 0.2066(3) 0.117(2) Uani 1 1 d .
H6A H 0.3818 0.9783 0.2507 0.176 Uiso 1 1 calc R
H6B H 0.3063 1.0554 0.1961 0.176 Uiso 1 1 calc R
H6C H 0.4669 1.0205 0.1991 0.176 Uiso 1 1 calc R
C7 C 0.4124(5) 0.9629(4) 0.0631(3) 0.117(2) Uani 1 1 d .
H7A H 0.4541 0.9227 0.0324 0.175 Uiso 1 1 calc R
H7B H 0.4866 1.0019 0.0910 0.175 Uiso 1 1 calc R
H7C H 0.3429 1.0135 0.0412 0.175 Uiso 1 1 calc R
C8 C 0.2391(5) 0.7478(5) 0.0122(2) 0.108(2) Uani 1 1 d .
H8A H 0.2746 0.6746 0.0119 0.163 Uiso 1 1 calc R
H8B H 0.2883 0.7932 -0.0135 0.163 Uiso 1 1 calc R
H8C H 0.1377 0.7486 -0.0049 0.163 Uiso 1 1 calc R
C9 C 0.1140(5) 0.6468(4) 0.1254(3) 0.1020(18) Uani 1 1 d .
H9A H 0.0152 0.6688 0.1209 0.153 Uiso 1 1 calc R
H9B H 0.1406 0.6045 0.1636 0.153 Uiso 1 1 calc R
H9C H 0.1259 0.6037 0.0892 0.153 Uiso 1 1 calc R
C10 C 0.1815(5) 0.7998(5) 0.2424(2) 0.1014(18) Uani 1 1 d .
H10A H 0.2130 0.8592 0.2708 0.152 Uiso 1 1 calc R
H10B H 0.2135 0.7323 0.2630 0.152 Uiso 1 1 calc R
H10C H 0.0784 0.8000 0.2314 0.152 Uiso 1 1 calc R
C16 C 0.7587(3) 0.8580(2) 0.13704(14) 0.0388(7) Uani 1 1 d .
C15 C 0.8717(3) 0.9258(3) 0.12637(17) 0.0503(8) Uani 1 1 d .
H15 H 0.9137 0.9740 0.1580 0.060 Uiso 1 1 calc R
C14 C 0.9202(4) 0.9217(3) 0.07002(18) 0.0556(9) Uani 1 1 d .
H14 H 0.9891 0.9708 0.0615 0.067 Uiso 1 1 calc R
C13 C 0.8651(3) 0.8432(3) 0.02593(16) 0.0476(8) Uani 1 1 d .
H13 H 0.9028 0.8387 -0.0113 0.057 Uiso 1 1 calc R
C12 C 0.7569(3) 0.7705(2) 0.03344(14) 0.0390(7) Uani 1 1 d .
C11 C 0.6942(3) 0.7836(2) 0.08917(14) 0.0373(7) Uani 1 1 d .
C17 C 0.7316(3) 0.8527(3) 0.20090(15) 0.0442(7) Uani 1 1 d .
H17 H 0.7959 0.8913 0.2311 0.053 Uiso 1 1 calc R
C18 C 0.6602(4) 0.7847(3) 0.29477(15) 0.0524(9) Uani 1 1 d .
C19 C 0.5237(4) 0.7451(4) 0.31512(18) 0.0733(12) Uani 1 1 d .
H19A H 0.4863 0.6836 0.2895 0.110 Uiso 1 1 calc R
H19B H 0.4536 0.8024 0.3095 0.110 Uiso 1 1 calc R
H19C H 0.5448 0.7241 0.3592 0.110 Uiso 1 1 calc R
C20 C 0.7096(5) 0.8892(4) 0.33081(19) 0.0844(14) Uani 1 1 d .
H20A H 0.7073 0.8796 0.3753 0.127 Uiso 1 1 calc R
H20B H 0.6467 0.9478 0.3141 0.127 Uiso 1 1 calc R
H20C H 0.8061 0.9059 0.3258 0.127 Uiso 1 1 calc R
C21 C 0.7727(4) 0.6967(4) 0.30819(19) 0.0725(12) Uani 1 1 d .
H21A H 0.7800 0.6718 0.3514 0.109 Uiso 1 1 calc R
H21B H 0.8639 0.7252 0.3024 0.109 Uiso 1 1 calc R
H21C H 0.7458 0.6370 0.2794 0.109 Uiso 1 1 calc R
C22 C 0.7102(3) 0.6787(3) -0.01457(15) 0.0454(8) Uani 1 1 d .
C23 C 0.8061(5) 0.6709(4) -0.0646(2) 0.0859(15) Uani 1 1 d .
H23A H 0.7726 0.6131 -0.0939 0.129 Uiso 1 1 calc R
H23B H 0.9034 0.6564 -0.0440 0.129 Uiso 1 1 calc R
H23C H 0.8027 0.7385 -0.0875 0.129 Uiso 1 1 calc R
C24 C 0.7215(5) 0.5696(3) 0.0203(2) 0.0822(13) Uani 1 1 d .
H24A H 0.6618 0.5708 0.0522 0.123 Uiso 1 1 calc R
H24B H 0.8196 0.5570 0.0405 0.123 Uiso 1 1 calc R
H24C H 0.6902 0.5123 -0.0097 0.123 Uiso 1 1 calc R
C25 C 0.5568(4) 0.6947(5) -0.0490(2) 0.0898(15) Uani 1 1 d .
H25A H 0.5338 0.6411 -0.0821 0.135 Uiso 1 1 calc R
H25B H 0.5466 0.7662 -0.0675 0.135 Uiso 1 1 calc R
H25C H 0.4926 0.6871 -0.0193 0.135 Uiso 1 1 calc R

loop_
_atom_site_aniso_label
_atom_site_aniso_U_11
_atom_site_aniso_U_22
_atom_site_aniso_U_33
_atom_site_aniso_U_23
_atom_site_aniso_U_13
_atom_site_aniso_U_12
Cr1 0.0316(2) 0.0376(3) 0.0302(2) 0.0008(2) 0.00770(17) 0.0012(2)
Cl1 0.0638(6) 0.0417(4) 0.0714(6) 0.0107(4) 0.0180(5) 0.0045(4)
O1 0.0347(11) 0.0511(12) 0.0390(12) -0.0081(9) 0.0135(9) -0.0068(9)
N1 0.0397(14) 0.0504(15) 0.0317(13) -0.0046(11) 0.0051(11) 0.0019(12)
C1 0.056(2) 0.0469(19) 0.063(2) -0.0106(17) -0.0044(18) 0.0195(17)
C2 0.0455(19) 0.059(2) 0.065(2) 0.0315(18) 0.0181(17) 0.0176(17)
C3 0.0409(18) 0.073(2) 0.0368(18) 0.0006(16) -0.0007(14) 0.0188(17)
C4 0.0302(16) 0.056(2) 0.065(2) 0.0090(18) 0.0014(15) 0.0035(16)
C5 0.0434(19) 0.068(2) 0.048(2) 0.0108(17) 0.0155(16) 0.0173(18)
C6 0.127(5) 0.057(3) 0.153(5) -0.043(3) -0.013(4) 0.023(3)
C7 0.079(3) 0.116(4) 0.165(5) 0.100(4) 0.046(3) 0.026(3)
C8 0.071(3) 0.193(6) 0.053(3) -0.031(3) -0.011(2) 0.052(3)
C9 0.052(3) 0.090(3) 0.153(5) 0.022(3) -0.011(3) -0.017(2)
C10 0.070(3) 0.179(5) 0.063(3) 0.030(3) 0.032(2) 0.043(3)
C16 0.0312(15) 0.0444(17) 0.0407(17) -0.0007(13) 0.0061(13) 0.0014(13)
C15 0.0431(18) 0.0479(18) 0.059(2) -0.0025(16) 0.0074(16) -0.0065(15)
C14 0.047(2) 0.054(2) 0.069(2) 0.0109(18) 0.0202(18) -0.0079(17)
C13 0.0452(18) 0.057(2) 0.0443(19) 0.0089(15) 0.0176(15) 0.0034(16)
C12 0.0349(15) 0.0461(18) 0.0375(16) 0.0068(13) 0.0104(13) 0.0053(14)
C11 0.0308(15) 0.0437(16) 0.0369(16) 0.0047(12) 0.0054(12) 0.0049(13)
C17 0.0402(17) 0.0482(18) 0.0431(18) -0.0092(14) 0.0045(14) -0.0025(15)
C18 0.053(2) 0.075(2) 0.0272(16) -0.0054(15) 0.0037(14) -0.0041(18)
C19 0.063(2) 0.120(4) 0.0393(19) 0.004(2) 0.0149(17) -0.006(2)
C20 0.104(4) 0.105(3) 0.042(2) -0.020(2) 0.006(2) -0.016(3)
C21 0.060(2) 0.108(3) 0.048(2) 0.018(2) 0.0051(19) 0.014(2)
C22 0.0428(18) 0.058(2) 0.0379(18) 0.0003(15) 0.0146(14) 0.0033(15)
C23 0.083(3) 0.119(4) 0.067(3) -0.033(3) 0.042(2) -0.020(3)
C24 0.120(4) 0.058(2) 0.072(3) -0.016(2) 0.027(3) -0.004(2)
C25 0.062(3) 0.128(4) 0.072(3) -0.034(3) -0.008(2) 0.009(3)

loop_
_atom_type_symbol
_atom_type_description
_atom_type_scat_dispersion_real
_atom_type_scat_dispersion_imag
_atom_type_scat_source
C C 0.0033 0.0016 'International Tables Vol C Tables 4.2.6.8 and 6.1.1.4'
H H 0.0000 0.0000 'International Tables Vol C Tables 4.2.6.8 and 6.1.1.4'
N N 0.0061 0.0033 'International Tables Vol C Tables 4.2.6.8 and 6.1.1.4'
O O 0.0106 0.0060 'International Tables Vol C Tables 4.2.6.8 and 6.1.1.4'
Cl Cl 0.1484 0.1585 'International Tables Vol C Tables 4.2.6.8 and 6.1.1.4'
Cr Cr 0.3209 0.6236 'International Tables Vol C Tables 4.2.6.8 and 6.1.1.4'

loop_
_geom_angle_atom_site_label_1
_geom_angle_atom_site_label_2
_geom_angle_atom_site_label_3
_geom_angle
O1 Cr1 N1 88.01(9)
O1 Cr1 C2 93.50(11)
N1 Cr1 C2 111.42(13)
O1 Cr1 C3 93.59(10)
N1 Cr1 C3 147.95(13)
C2 Cr1 C3 36.54(14)
O1 Cr1 C1 125.92(12)
N1 Cr1 C1 93.06(12)
C2 Cr1 C1 36.86(13)
C3 Cr1 C1 60.45(13)
O1 Cr1 C4 124.18(11)
N1 Cr1 C4 145.60(12)
C2 Cr1 C4 59.99(13)
C3 Cr1 C4 35.34(12)
C1 Cr1 C4 59.55(13)
O1 Cr1 C5 151.94(11)
N1 Cr1 C5 110.46(12)
C2 Cr1 C5 60.60(12)
C3 Cr1 C5 59.45(12)
C1 Cr1 C5 36.12(13)
C4 Cr1 C5 35.18(12)
O1 Cr1 Cl1 93.52(7)
N1 Cr1 Cl1 100.21(8)
C2 Cr1 Cl1 147.80(11)
C3 Cr1 Cl1 111.62(11)
C1 Cr1 Cl1 138.88(11)
C4 Cr1 Cl1 90.42(9)
C5 Cr1 Cl1 103.26(9)
C11 O1 Cr1 129.05(18)
C17 N1 C18 115.0(3)
C17 N1 Cr1 117.6(2)
C18 N1 Cr1 127.3(2)
C5 C1 C2 107.2(3)
C5 C1 C6 126.3(4)
C2 C1 C6 126.3(4)
C5 C1 Cr1 73.22(18)
C2 C1 Cr1 69.94(18)
C6 C1 Cr1 126.6(3)
C3 C2 C1 107.4(3)
C3 C2 C7 126.9(4)
C1 C2 C7 125.6(4)
C3 C2 Cr1 72.97(19)
C1 C2 Cr1 73.20(18)
C7 C2 Cr1 122.9(3)
C4 C3 C2 108.3(3)
C4 C3 C8 125.4(4)
C2 C3 C8 126.1(4)
C4 C3 Cr1 73.65(19)
C2 C3 Cr1 70.49(19)
C8 C3 Cr1 125.7(3)
C3 C4 C5 109.5(3)
C3 C4 C9 125.8(4)
C5 C4 C9 124.6(4)
C3 C4 Cr1 71.00(19)
C5 C4 Cr1 72.82(19)
C9 C4 Cr1 125.8(3)
C4 C5 C1 107.6(3)
C4 C5 C10 124.2(4)
C1 C5 C10 127.2(4)
C4 C5 Cr1 72.00(18)
C1 C5 Cr1 70.66(18)
C10 C5 Cr1 131.3(3)
C1 C6 H6A 109.5
C1 C6 H6B 109.5
H6A C6 H6B 109.5
C1 C6 H6C 109.5
H6A C6 H6C 109.5
H6B C6 H6C 109.5
C2 C7 H7A 109.5
C2 C7 H7B 109.5
H7A C7 H7B 109.5
C2 C7 H7C 109.5
H7A C7 H7C 109.5
H7B C7 H7C 109.5
C3 C8 H8A 109.5
C3 C8 H8B 109.5
H8A C8 H8B 109.5
C3 C8 H8C 109.5
H8A C8 H8C 109.5
H8B C8 H8C 109.5
C4 C9 H9A 109.5
C4 C9 H9B 109.5
H9A C9 H9B 109.5
C4 C9 H9C 109.5
H9A C9 H9C 109.5
H9B C9 H9C 109.5
C5 C10 H10A 109.5
C5 C10 H10B 109.5
H10A C10 H10B 109.5
C5 C10 H10C 109.5
H10A C10 H10C 109.5
H10B C10 H10C 109.5
C15 C16 C11 120.2(3)
C15 C16 C17 117.1(3)
C11 C16 C17 121.7(3)
C14 C15 C16 120.7(3)
C14 C15 H15 119.7
C16 C15 H15 119.7
C15 C14 C13 118.7(3)
C15 C14 H14 120.7
C13 C14 H14 120.7
C14 C13 C12 124.3(3)
C14 C13 H13 117.8
C12 C13 H13 117.8
C13 C12 C11 116.7(3)
C13 C12 C22 121.5(3)
C11 C12 C22 121.7(3)
O1 C11 C16 120.3(3)
O1 C11 C12 120.9(3)
C16 C11 C12 118.7(3)
N1 C17 C16 129.5(3)
N1 C17 H17 115.3
C16 C17 H17 115.3
C21 C18 C19 108.9(3)
C21 C18 C20 111.7(3)
C19 C18 C20 108.9(3)
C21 C18 N1 106.4(3)
C19 C18 N1 109.2(3)
C20 C18 N1 111.7(3)
C18 C19 H19A 109.5
C18 C19 H19B 109.5
H19A C19 H19B 109.5
C18 C19 H19C 109.5
H19A C19 H19C 109.5
H19B C19 H19C 109.5
C18 C20 H20A 109.5
C18 C20 H20B 109.5
H20A C20 H20B 109.5
C18 C20 H20C 109.5
H20A C20 H20C 109.5
H20B C20 H20C 109.5
C18 C21 H21A 109.5
C18 C21 H21B 109.5
H21A C21 H21B 109.5
C18 C21 H21C 109.5
H21A C21 H21C 109.5
H21B C21 H21C 109.5
C25 C22 C23 108.0(3)
C25 C22 C24 109.0(4)
C23 C22 C24 106.8(3)
C25 C22 C12 111.1(3)
C23 C22 C12 112.2(3)
C24 C22 C12 109.6(3)
C22 C23 H23A 109.5
C22 C23 H23B 109.5
H23A C23 H23B 109.5
C22 C23 H23C 109.5
H23A C23 H23C 109.5
H23B C23 H23C 109.5
C22 C24 H24A 109.5
C22 C24 H24B 109.5
H24A C24 H24B 109.5
C22 C24 H24C 109.5
H24A C24 H24C 109.5
H24B C24 H24C 109.5
C22 C25 H25A 109.5
C22 C25 H25B 109.5
H25A C25 H25B 109.5
C22 C25 H25C 109.5
H25A C25 H25C 109.5
H25B C25 H25C 109.5

loop_
_geom_bond_atom_site_label_1
_geom_bond_atom_site_label_2
_geom_bond_distance
Cr1 O1 1.9311(19)
Cr1 N1 2.087(3)
Cr1 C2 2.222(3)
Cr1 C3 2.254(3)
Cr1 C1 2.264(3)
Cr1 C4 2.287(3)
Cr1 C5 2.297(3)
Cr1 Cl1 2.3229(10)
O1 C11 1.309(3)
N1 C17 1.290(4)
N1 C18 1.527(4)
C1 C5 1.415(5)
C1 C2 1.419(5)
C1 C6 1.493(5)
C2 C3 1.403(5)
C2 C7 1.501(5)
C3 C4 1.379(5)
C3 C8 1.505(5)
C4 C5 1.386(5)
C4 C9 1.509(5)
C5 C10 1.510(5)
C6 H6A 0.9600
C6 H6B 0.9600
C6 H6C 0.9600
C7 H7A 0.9600
C7 H7B 0.9600
C7 H7C 0.9600
C8 H8A 0.9600
C8 H8B 0.9600
C8 H8C 0.9600
C9 H9A 0.9600
C9 H9B 0.9600
C9 H9C 0.9600
C10 H10A 0.9600
C10 H10B 0.9600
C10 H10C 0.9600
C16 C15 1.407(4)
C16 C11 1.420(4)
C16 C17 1.433(4)
C15 C14 1.364(5)
C15 H15 0.9300
C14 C13 1.380(5)
C14 H14 0.9300
C13 C12 1.390(4)
C13 H13 0.9300
C12 C11 1.432(4)
C12 C22 1.532(4)
C17 H17 0.9300
C18 C21 1.506(5)
C18 C19 1.517(5)
C18 C20 1.524(5)
C19 H19A 0.9600
C19 H19B 0.9600
C19 H19C 0.9600
C20 H20A 0.9600
C20 H20B 0.9600
C20 H20C 0.9600
C21 H21A 0.9600
C21 H21B 0.9600
C21 H21C 0.9600
C22 C25 1.513(5)
C22 C23 1.526(4)
C22 C24 1.527(5)
C23 H23A 0.9600
C23 H23B 0.9600
C23 H23C 0.9600
C24 H24A 0.9600
C24 H24B 0.9600
C24 H24C 0.9600
C25 H25A 0.9600
C25 H25B 0.9600
C25 H25C 0.9600
